data_2226902
loop_
_publ_author_name
'El Glaoui, Meher'
'Zeller, Matthias'
'Jeanneau, Erwann'
'Ben Nasr, Cherif'

_publ_section_title
;
 Bis(1-benzylpiperazine-1,4-diium) hexachloridocadmate(II) dihydrate
;
_journal_coeditor_code HB5541
_journal_issue 8
_journal_name_full 'Acta Crystallographica Section E'
_journal_page_first m895
_journal_paper_doi 10.1107/S1600536810026073
_journal_volume 66
_journal_year 2010
_chemical_formula_iupac '(C11 H18 N2)2 [Cd Cl6], 2H2 O'
_chemical_formula_moiety 'C22 H36 Cd Cl6 N4, 2(H2 O)'
_chemical_formula_sum 'C22 H40 Cd Cl6 N4 O2'
_chemical_formula_weight 717.68
_chemical_name_systematic
;
Bis(1-benzylpiperazine-1,4-diium) hexachloridocadmate(II) dihydrate
;
_space_group_IT_number 14
_symmetry_cell_setting monoclinic
_symmetry_space_group_name_Hall '-P 2ybc'
_symmetry_space_group_name_H-M 'P 1 21/c 1'
_atom_sites_solution_hydrogens geom
_atom_sites_solution_primary direct
_atom_sites_solution_secondary difmap
_audit_creation_method SHELXL-97
_cell_angle_alpha 90.00
_cell_angle_beta 103.249(3)
_cell_angle_gamma 90.00
_cell_formula_units_Z 2
_cell_length_a 12.734(2)
_cell_length_b 9.1686(14)
_cell_length_c 13.216(2)
_cell_measurement_reflns_used 2788
_cell_measurement_temperature 100(2)
_cell_measurement_theta_max 30.99
_cell_measurement_theta_min 2.73
_cell_volume 1501.9(4)
_computing_cell_refinement 'SAINT (Bruker, 2009)'
_computing_data_collection 'APEX2 (Bruker, 2009)'
_computing_data_reduction 'SAINT (Bruker, 2009)'
_computing_molecular_graphics 'DIAMOND (Brandenburg, 1998)'
_computing_publication_material 'SHELXTL (Sheldrick, 2008)'
_computing_structure_refinement 'SHELXTL (Sheldrick, 2008)'
_computing_structure_solution 'SHELXTL (Sheldrick, 2008)'
_diffrn_ambient_temperature 100(2)
_diffrn_measured_fraction_theta_full 0.988
_diffrn_measured_fraction_theta_max 0.905
_diffrn_measurement_device_type 'Bruker SMART APEX CCD diffractometer'
_diffrn_measurement_method '\w scans'
_diffrn_radiation_monochromator graphite
_diffrn_radiation_source 'fine-focus sealed tube'
_diffrn_radiation_type MoK\a
_diffrn_radiation_wavelength 0.71073
_diffrn_reflns_av_R_equivalents 0.0162
_diffrn_reflns_av_sigmaI/netI 0.0197
_diffrn_reflns_limit_h_max 18
_diffrn_reflns_limit_h_min -17
_diffrn_reflns_limit_k_max 13
_diffrn_reflns_limit_k_min -12
_diffrn_reflns_limit_l_max 19
_diffrn_reflns_limit_l_min -18
_diffrn_reflns_number 11244
_diffrn_reflns_theta_full 28.00
_diffrn_reflns_theta_max 31.29
_diffrn_reflns_theta_min 1.64
_diffrn_standards_number 0
_exptl_absorpt_coefficient_mu 1.288
_exptl_absorpt_correction_T_max 0.7463
_exptl_absorpt_correction_T_min 0.6218
_exptl_absorpt_correction_type multi-scan
_exptl_absorpt_process_details '(SADABS; Bruker, 2009)'
_exptl_crystal_colour colourless
_exptl_crystal_density_diffrn 1.587
_exptl_crystal_density_method 'not measured'
_exptl_crystal_description plate
_exptl_crystal_F_000 732
_exptl_crystal_size_max 0.55
_exptl_crystal_size_mid 0.45
_exptl_crystal_size_min 0.25
_refine_diff_density_max 0.509
_refine_diff_density_min -0.826
_refine_ls_extinction_method none
_refine_ls_goodness_of_fit_ref 1.074
_refine_ls_hydrogen_treatment mixed
_refine_ls_matrix_type full
_refine_ls_number_parameters 172
_refine_ls_number_reflns 4446
_refine_ls_number_restraints 3
_refine_ls_restrained_S_all 1.073
_refine_ls_R_factor_all 0.0236
_refine_ls_R_factor_gt 0.0215
_refine_ls_shift/su_max 0.001
_refine_ls_shift/su_mean 0.000
_refine_ls_structure_factor_coef Fsqd
_refine_ls_weighting_details 'calc w=1/[\s^2^(Fo^2^)+(0.0269P)^2^+0.6306P] where P=(Fo^2^+2Fc^2^)/3'
_refine_ls_weighting_scheme calc
_refine_ls_wR_factor_gt 0.0554
_refine_ls_wR_factor_ref 0.0570
_reflns_number_gt 4123
_reflns_number_total 4446
_reflns_threshold_expression I>2\s(I)
_cod_data_source_file hb5541.cif
_cod_data_source_block I
_cod_original_cell_volume 1502.0(4)
_cod_original_sg_symbol_H-M 'P 21/c'
_cod_database_code 2226902
_cod_database_fobs_code 2226902

loop_
_symmetry_equiv_pos_as_xyz
'x, y, z'
'-x, y+1/2, -z+1/2'
'-x, -y, -z'
'x, -y-1/2, z-1/2'

loop_
_atom_site_type_symbol
_atom_site_label
_atom_site_fract_x
_atom_site_fract_y
_atom_site_fract_z
_atom_site_U_iso_or_equiv
_atom_site_adp_type
_atom_site_calc_flag
_atom_site_refinement_flags
_atom_site_occupancy
_atom_site_disorder_assembly
_atom_site_disorder_group
C C1 0.03492(12) 0.81561(17) 0.11848(12) 0.0242(3) Uani d . 1 . .
H H1C 0.0759 0.7794 0.0722 0.029 Uiso calc R 1 . .
C C2 -0.07139(13) 0.85867(19) 0.08024(14) 0.0312(3) Uani d . 1 . .
H H2 -0.1032 0.8503 0.0081 0.037 Uiso calc R 1 . .
C C3 -0.13120(12) 0.91374(16) 0.14687(15) 0.0292(3) Uani d . 1 . .
H H3 -0.2032 0.9457 0.1202 0.035 Uiso calc R 1 . .
C C4 -0.08597(12) 0.92209(16) 0.25191(14) 0.0269(3) Uani d . 1 . .
H H4 -0.1272 0.9588 0.2978 0.032 Uiso calc R 1 . .
C C5 0.01972(11) 0.87702(15) 0.29110(12) 0.0213(3) Uani d . 1 . .
H H5 0.0500 0.8814 0.3637 0.026 Uiso calc R 1 . .
C C6 0.08142(10) 0.82535(13) 0.22417(11) 0.0164(2) Uani d . 1 . .
C C7 0.19878(10) 0.78999(13) 0.26364(11) 0.0156(2) Uani d . 1 . .
H H7A 0.2267 0.7431 0.2076 0.019 Uiso calc R 1 . .
H H7B 0.2074 0.7203 0.3222 0.019 Uiso calc R 1 . .
C C8 0.23911(10) 1.04936(12) 0.22283(10) 0.0125(2) Uani d . 1 . .
H H8A 0.1609 1.0712 0.2067 0.015 Uiso calc R 1 . .
H H8B 0.2591 1.0205 0.1575 0.015 Uiso calc R 1 . .
C C9 0.30187(10) 1.18282(12) 0.26720(10) 0.0122(2) Uani d . 1 . .
H H9A 0.2858 1.2635 0.2162 0.015 Uiso calc R 1 . .
H H9B 0.2795 1.2138 0.3309 0.015 Uiso calc R 1 . .
C C10 0.44650(10) 1.02741(13) 0.36618(10) 0.0120(2) Uani d . 1 . .
H H10A 0.4307 1.0540 0.4337 0.014 Uiso calc R 1 . .
H H10B 0.5244 1.0051 0.3782 0.014 Uiso calc R 1 . .
C C11 0.38168(9) 0.89435(12) 0.32287(10) 0.0116(2) Uani d . 1 . .
H H11A 0.4022 0.8627 0.2584 0.014 Uiso calc R 1 . .
H H11B 0.3981 0.8137 0.3738 0.014 Uiso calc R 1 . .
Cd Cd1 0.5000 0.5000 0.5000 0.01071(4) Uani d S 1 . .
Cl Cl1 0.36321(2) 0.69672(3) 0.55240(2) 0.01362(6) Uani d . 1 . .
Cl Cl2 0.59831(3) 0.49308(3) 0.69137(2) 0.01174(6) Uani d . 1 . .
Cl Cl3 0.37573(2) 0.28368(3) 0.54229(2) 0.01263(6) Uani d . 1 . .
N N1 0.26320(8) 0.92695(11) 0.29971(8) 0.01118(18) Uani d D 1 . .
N N2 0.41977(8) 1.15258(10) 0.29270(8) 0.01172(19) Uani d . 1 . .
H H2A 0.4565 1.2342 0.3221 0.014 Uiso calc R 1 . .
H H2B 0.4416 1.1317 0.2326 0.014 Uiso calc R 1 . .
O O1 0.23289(9) 0.99157(10) 0.49769(9) 0.0180(2) Uani d D 1 . .
H H1 0.2483(14) 0.9558(19) 0.3591(12) 0.018(4) Uiso d D 1 . .
H H1A 0.2690(17) 0.924(2) 0.5315(17) 0.044(6) Uiso d D 1 . .
H H1B 0.2655(18) 1.066(2) 0.5229(18) 0.047(7) Uiso d D 1 . .

loop_
_atom_site_aniso_label
_atom_site_aniso_U_11
_atom_site_aniso_U_22
_atom_site_aniso_U_33
_atom_site_aniso_U_12
_atom_site_aniso_U_13
_atom_site_aniso_U_23
C1 0.0181(7) 0.0284(7) 0.0253(7) -0.0036(5) 0.0031(6) -0.0025(6)
C2 0.0203(7) 0.0358(8) 0.0323(9) -0.0051(6) -0.0049(6) 0.0040(7)
C3 0.0131(6) 0.0210(6) 0.0504(10) -0.0028(5) 0.0008(6) 0.0050(6)
C4 0.0169(7) 0.0201(6) 0.0458(10) -0.0028(5) 0.0117(6) -0.0048(6)
C5 0.0166(6) 0.0208(6) 0.0274(7) -0.0038(5) 0.0068(5) -0.0034(5)
C6 0.0113(6) 0.0134(5) 0.0241(7) -0.0034(4) 0.0033(5) -0.0013(5)
C7 0.0132(6) 0.0106(5) 0.0223(6) -0.0020(4) 0.0027(5) -0.0012(4)
C8 0.0126(5) 0.0112(5) 0.0129(6) 0.0007(4) 0.0013(4) 0.0025(4)
C9 0.0122(5) 0.0106(5) 0.0144(5) 0.0007(4) 0.0042(4) 0.0005(4)
C10 0.0114(5) 0.0129(5) 0.0111(6) 0.0004(4) 0.0014(4) 0.0004(4)
C11 0.0096(5) 0.0116(5) 0.0136(5) 0.0017(4) 0.0028(4) 0.0007(4)
Cd1 0.01320(7) 0.00972(6) 0.00955(7) -0.00012(4) 0.00332(5) 0.00002(4)
Cl1 0.01548(14) 0.01289(12) 0.01327(13) 0.00202(10) 0.00489(11) 0.00058(10)
Cl2 0.01277(14) 0.01112(12) 0.01138(14) -0.00071(8) 0.00289(11) 0.00010(9)
Cl3 0.01428(13) 0.01192(12) 0.01209(13) -0.00170(9) 0.00382(10) -0.00078(9)
N1 0.0112(5) 0.0100(4) 0.0127(5) -0.0004(3) 0.0032(4) 0.0003(4)
N2 0.0119(5) 0.0110(4) 0.0131(5) -0.0008(3) 0.0046(4) -0.0005(4)
O1 0.0185(5) 0.0165(4) 0.0190(5) 0.0001(3) 0.0046(4) -0.0001(3)

loop_
_atom_type_symbol
_atom_type_description
_atom_type_scat_dispersion_real
_atom_type_scat_dispersion_imag
_atom_type_scat_source
C C 0.0033 0.0016 'International Tables Vol C Tables 4.2.6.8 and 6.1.1.4'
H H 0.0000 0.0000 'International Tables Vol C Tables 4.2.6.8 and 6.1.1.4'
N N 0.0061 0.0033 'International Tables Vol C Tables 4.2.6.8 and 6.1.1.4'
O O 0.0106 0.0060 'International Tables Vol C Tables 4.2.6.8 and 6.1.1.4'
Cl Cl 0.1484 0.1585 'International Tables Vol C Tables 4.2.6.8 and 6.1.1.4'
Cd Cd -0.8075 1.2024 'International Tables Vol C Tables 4.2.6.8 and 6.1.1.4'

loop_
_geom_angle_atom_site_label_1
_geom_angle_atom_site_label_2
_geom_angle_atom_site_label_3
_geom_angle_site_symmetry_1
_geom_angle_site_symmetry_3
_geom_angle
_geom_angle_publ_flag
C2 C1 C6 . . 120.17(15) ?
C2 C1 H1C . . 119.9 ?
C6 C1 H1C . . 119.9 ?
C3 C2 C1 . . 120.28(16) ?
C3 C2 H2 . . 119.9 ?
C1 C2 H2 . . 119.9 ?
C4 C3 C2 . . 119.81(14) ?
C4 C3 H3 . . 120.1 ?
C2 C3 H3 . . 120.1 ?
C3 C4 C5 . . 120.30(15) ?
C3 C4 H4 . . 119.8 ?
C5 C4 H4 . . 119.8 ?
C4 C5 C6 . . 120.22(14) ?
C4 C5 H5 . . 119.9 ?
C6 C5 H5 . . 119.9 ?
C1 C6 C5 . . 119.18(13) ?
C1 C6 C7 . . 119.76(12) ?
C5 C6 C7 . . 120.93(13) ?
C6 C7 N1 . . 110.75(10) ?
C6 C7 H7A . . 109.5 ?
N1 C7 H7A . . 109.5 ?
C6 C7 H7B . . 109.5 ?
N1 C7 H7B . . 109.5 ?
H7A C7 H7B . . 108.1 ?
N1 C8 C9 . . 109.69(10) ?
N1 C8 H8A . . 109.7 ?
C9 C8 H8A . . 109.7 ?
N1 C8 H8B . . 109.7 ?
C9 C8 H8B . . 109.7 ?
H8A C8 H8B . . 108.2 ?
N2 C9 C8 . . 110.79(9) ?
N2 C9 H9A . . 109.5 ?
C8 C9 H9A . . 109.5 ?
N2 C9 H9B . . 109.5 ?
C8 C9 H9B . . 109.5 ?
H9A C9 H9B . . 108.1 ?
N2 C10 C11 . . 110.58(10) ?
N2 C10 H10A . . 109.5 ?
C11 C10 H10A . . 109.5 ?
N2 C10 H10B . . 109.5 ?
C11 C10 H10B . . 109.5 ?
H10A C10 H10B . . 108.1 ?
N1 C11 C10 . . 110.70(9) ?
N1 C11 H11A . . 109.5 ?
C10 C11 H11A . . 109.5 ?
N1 C11 H11B . . 109.5 ?
C10 C11 H11B . . 109.5 ?
H11A C11 H11B . . 108.1 ?
Cl2 Cd1 Cl2 3_666 . 180.0 ?
Cl2 Cd1 Cl3 3_666 . 92.646(11) ?
Cl2 Cd1 Cl3 . . 87.354(11) ?
Cl2 Cd1 Cl3 3_666 3_666 87.354(11) ?
Cl2 Cd1 Cl3 . 3_666 92.646(11) ?
Cl3 Cd1 Cl3 . 3_666 180.0 ?
Cl2 Cd1 Cl1 3_666 3_666 87.784(12) ?
Cl2 Cd1 Cl1 . 3_666 92.218(12) ?
Cl3 Cd1 Cl1 . 3_666 90.322(15) ?
Cl3 Cd1 Cl1 3_666 3_666 89.680(15) ?
Cl2 Cd1 Cl1 3_666 . 92.215(12) ?
Cl2 Cd1 Cl1 . . 87.783(11) ?
Cl3 Cd1 Cl1 . . 89.678(14) ?
Cl3 Cd1 Cl1 3_666 . 90.321(14) ?
Cl1 Cd1 Cl1 3_666 . 180.0 ?
C8 N1 C11 . . 109.14(9) ?
C8 N1 C7 . . 113.30(10) ?
C11 N1 C7 . . 110.23(9) ?
C8 N1 H1 . . 108.9(11) ?
C11 N1 H1 . . 106.7(11) ?
C7 N1 H1 . . 108.3(12) ?
C9 N2 C10 . . 111.02(9) ?
C9 N2 H2A . . 109.4 ?
C10 N2 H2A . . 109.4 ?
C9 N2 H2B . . 109.4 ?
C10 N2 H2B . . 109.4 ?
H2A N2 H2B . . 108.0 ?
H1A O1 H1B . . 103(3) ?

loop_
_geom_bond_atom_site_label_1
_geom_bond_atom_site_label_2
_geom_bond_site_symmetry_2
_geom_bond_distance
_geom_bond_publ_flag
C1 C2 . 1.389(2) ?
C1 C6 . 1.390(2) ?
C1 H1C . 0.9500 ?
C2 C3 . 1.385(3) ?
C2 H2 . 0.9500 ?
C3 C4 . 1.378(3) ?
C3 H3 . 0.9500 ?
C4 C5 . 1.390(2) ?
C4 H4 . 0.9500 ?
C5 C6 . 1.3938(19) ?
C5 H5 . 0.9500 ?
C6 C7 . 1.5012(18) ?
C7 N1 . 1.5158(15) ?
C7 H7A . 0.9900 ?
C7 H7B . 0.9900 ?
C8 N1 . 1.4978(15) ?
C8 C9 . 1.5051(16) ?
C8 H8A . 0.9900 ?
C8 H8B . 0.9900 ?
C9 N2 . 1.4875(15) ?
C9 H9A . 0.9900 ?
C9 H9B . 0.9900 ?
C10 N2 . 1.4915(16) ?
C10 C11 . 1.5102(17) ?
C10 H10A . 0.9900 ?
C10 H10B . 0.9900 ?
C11 N1 . 1.4992(15) ?
C11 H11A . 0.9900 ?
C11 H11B . 0.9900 ?
Cd1 Cl2 3_666 2.5528(5) ?
Cd1 Cl2 . 2.5528(5) ?
Cd1 Cl3 . 2.6751(4) ?
Cd1 Cl3 3_666 2.6751(4) ?
Cd1 Cl1 3_666 2.7055(4) ?
Cd1 Cl1 . 2.7055(4) ?
N1 H1 . 0.889(14) ?
N2 H2A . 0.9200 ?
N2 H2B . 0.9200 ?
O1 H1A . 0.837(16) ?
O1 H1B . 0.830(16) ?

loop_
_geom_hbond_atom_site_label_D
_geom_hbond_atom_site_label_H
_geom_hbond_atom_site_label_A
_geom_hbond_site_symmetry_A
_geom_hbond_distance_DH
_geom_hbond_distance_HA
_geom_hbond_distance_DA
_geom_hbond_angle_DHA
N2 H2A Cl1 3_676 0.92 2.58 3.3383(11) 139.6
N2 H2A Cl2 3_676 0.92 2.59 3.2672(11) 130.8
N2 H2B Cl2 4_575 0.92 2.47 3.1846(11) 135.0
N2 H2B Cl3 4_575 0.92 2.58 3.2799(12) 133.1
N1 H1 O1 . 0.889(14) 1.915(14) 2.7945(16) 170.1(17)
O1 H1A Cl1 . 0.837(16) 2.389(17) 3.1678(11) 155(2)
O1 H1B Cl3 1_565 0.830(16) 2.418(17) 3.2152(11) 161(2)
C9 H9A Cl3 4_575 0.99 2.83 3.331(2) 112
C9 H9B Cl3 1_565 0.99 2.85 3.659(3) 139
C10 H10A Cl3 1_565 0.99 2.73 3.565(2) 143
C10 H10B Cl2 4_575 0.99 2.84 3.340(4) 112
C11 H11A Cl1 4_575 0.99 2.71 3.6260(10) 154
C11 H11B Cl1 . 0.99 2.72 3.5870(10) 146

loop_
_geom_torsion_atom_site_label_1
_geom_torsion_atom_site_label_2
_geom_torsion_atom_site_label_3
_geom_torsion_atom_site_label_4
_geom_torsion_site_symmetry_1
_geom_torsion_site_symmetry_2
_geom_torsion_site_symmetry_3
_geom_torsion_site_symmetry_4
_geom_torsion
_geom_torsion_publ_flag
C6 C1 C2 C3 . . . . 1.0(2) ?
C1 C2 C3 C4 . . . . -1.8(2) ?
C2 C3 C4 C5 . . . . 0.7(2) ?
C3 C4 C5 C6 . . . . 1.1(2) ?
C2 C1 C6 C5 . . . . 0.8(2) ?
C2 C1 C6 C7 . . . . -175.11(13) ?
C4 C5 C6 C1 . . . . -1.8(2) ?
C4 C5 C6 C7 . . . . 173.99(12) ?
C1 C6 C7 N1 . . . . 109.33(14) ?
C5 C6 C7 N1 . . . . -66.48(15) ?
N1 C8 C9 N2 . . . . 59.09(13) ?
N2 C10 C11 N1 . . . . -56.82(13) ?
C9 C8 N1 C11 . . . . -59.78(12) ?
C9 C8 N1 C7 . . . . 176.99(10) ?
C10 C11 N1 C8 . . . . 59.02(13) ?
C10 C11 N1 C7 . . . . -175.95(10) ?
C6 C7 N1 C8 . . . . -48.38(14) ?
C6 C7 N1 C11 . . . . -171.01(10) ?
C8 C9 N2 C10 . . . . -56.81(13) ?
C11 C10 N2 C9 . . . . 55.34(12) ?
